data_7715287
loop_
_publ_author_name
'Meyer, Marco'
'Prescimone, Alessandro'
'Constable, Edwin C.'
'Housecroft, Catherine E.'

_publ_section_title
;
 Introducing sterically demanding substituents and
 &#x3c0;-&#x3c0;-interactions into [Cu(P^P)(N^N)]<sup>+</sup> complexes.
;
_journal_issue 12
_journal_name_full 'Dalton transactions (Cambridge, England : 2003)'
_journal_page_first 5453
_journal_page_last 5465
_journal_paper_doi 10.1039/d4dt00276h
_journal_volume 53
_journal_year 2024
_chemical_formula_moiety 'C57 H54 Cu N2 O P2, F6 P, 1.5[C4H10O1]'
_chemical_formula_sum 'C63 H69 Cu F6 N2 O2.5 P3'
_chemical_formula_weight 1164.65
_space_group_crystal_system triclinic
_space_group_IT_number 2
_space_group_name_Hall '-P 1'
_space_group_name_H-M_alt 'P -1'
_atom_sites_solution_hydrogens geom
_atom_sites_solution_primary dual
_audit_creation_date 2022-02-11
_audit_creation_method
;
Olex2 1.5
(compiled 2021.12.09 svn.r5202d8cf for OlexSys, GUI svn.r6439)
;
_audit_update_record
;
2024-01-09 deposited with the CCDC.	2024-02-20 downloaded from the CCDC.
;
_cell_angle_alpha 111.777(2)
_cell_angle_beta 92.067(2)
_cell_angle_gamma 110.6690(10)
_cell_formula_units_Z 2
_cell_length_a 11.1185(2)
_cell_length_b 15.4476(3)
_cell_length_c 18.7346(4)
_cell_measurement_reflns_used 83428
_cell_measurement_temperature 150
_cell_measurement_theta_max 72.90
_cell_measurement_theta_min 2.59
_cell_volume 2743.64(11)
_computing_cell_refinement 'X-Area Recipe 1.37.0.0 (STOE, 2021)'
_computing_data_collection 'X-Area Pilatus3_SV 1.31.175.0 (STOE, 2021)'
_computing_data_reduction
;
X-Area Integrate 2.5.1.0 (STOE, 2021)
X-Area LANA 2.6.2.0 (STOE, 2021)
;
_computing_molecular_graphics 'Olex2 1.5 (Dolomanov et al., 2009)'
_computing_publication_material 'Olex2 1.5 (Dolomanov et al., 2009)'
_computing_structure_refinement 'SHELXL 2018/3 (Sheldrick, 2015)'
_computing_structure_solution 'SHELXT 2018/2 (Sheldrick, 2018)'
_diffrn_ambient_temperature 150
_diffrn_detector 'EIGER2 1M'
_diffrn_detector_area_resol_mean 13.33
_diffrn_detector_type 'DECTRIS EIGER2 1M'
_diffrn_measured_fraction_theta_full 0.992
_diffrn_measured_fraction_theta_max 0.971
_diffrn_measurement_details
;
 3694 frames, detector distance = 40 mm
;
_diffrn_measurement_device 'Eulerian 4-circle diffractometer'
_diffrn_measurement_device_type 'STOE STADIVARI'
_diffrn_measurement_method 'rotation method, \w scans'
_diffrn_radiation_collimation '1.2 0.6 mm diameter'
_diffrn_radiation_monochromator 'Graded multilayer mirror'
_diffrn_radiation_polarisn_norm 270
_diffrn_radiation_probe x-ray
_diffrn_radiation_type 'Cu K\a'
_diffrn_radiation_wavelength 1.54186
_diffrn_reflns_av_R_equivalents 0.0526
_diffrn_reflns_av_unetI/netI 0.0287
_diffrn_reflns_Laue_measured_fraction_full 0.992
_diffrn_reflns_Laue_measured_fraction_max 0.971
_diffrn_reflns_limit_h_max 13
_diffrn_reflns_limit_h_min -13
_diffrn_reflns_limit_k_max 11
_diffrn_reflns_limit_k_min -19
_diffrn_reflns_limit_l_max 23
_diffrn_reflns_limit_l_min -21
_diffrn_reflns_number 51953
_diffrn_reflns_point_group_measured_fraction_full 0.992
_diffrn_reflns_point_group_measured_fraction_max 0.971
_diffrn_reflns_theta_full 67.686
_diffrn_reflns_theta_max 73.336
_diffrn_reflns_theta_min 3.289
_diffrn_source 'Axo Cu'
_diffrn_source_current 1.00
_diffrn_source_power 0.050
_diffrn_source_voltage 50
_exptl_absorpt_coefficient_mu 1.962
_exptl_absorpt_correction_T_max 0.1887
_exptl_absorpt_correction_T_min 0.1040
_exptl_absorpt_correction_type multi-scan
_exptl_absorpt_process_details
;
STOE X-Red32, absorption correction by Gaussian integration, analogous to
P. Coppens in: F. R. Ahmed (Editor), "Crystallographic Computing", Munksgaard,
Copenhagen (1970), 255 - 270. Afterwards scaling of reflection intensities was
performed within STOE LANA. J. Koziskova, F. Hahn, J. Richter, J. Kozisek, Acta
Chimica Slovaca, vol. 9, no. 2, 2016, pp. 136 - 140.
Finally a spherical absorption correction was done within STOE LANA.
;
_exptl_crystal_colour yellow
_exptl_crystal_colour_primary yellow
_exptl_crystal_density_diffrn 1.410
_exptl_crystal_density_method 'not measured'
_exptl_crystal_description block
_exptl_crystal_F_000 1218
_exptl_crystal_recrystallization_method
'The material was recrystallised from a mixture of DCM and Et2O  by solvent layering'
_exptl_crystal_size_max 0.32
_exptl_crystal_size_mid 0.257
_exptl_crystal_size_min 0.21
_exptl_crystal_size_rad 0.260
_refine_diff_density_max 1.213
_refine_diff_density_min -0.843
_refine_diff_density_rms 0.154
_refine_ls_extinction_coef 0.0070(4)
_refine_ls_extinction_expression Fc^*^=kFc[1+0.001xFc^2^\l^3^/sin(2\q)]^-1/4^
_refine_ls_extinction_method 'SHELXL-2018/3 (Sheldrick 2018)'
_refine_ls_goodness_of_fit_ref 0.912
_refine_ls_hydrogen_treatment constr
_refine_ls_matrix_type full
_refine_ls_number_parameters 634
_refine_ls_number_reflns 10717
_refine_ls_number_restraints 117
_refine_ls_restrained_S_all 0.913
_refine_ls_R_factor_all 0.1396
_refine_ls_R_factor_gt 0.1261
_refine_ls_shift/su_max 0.000
_refine_ls_shift/su_mean 0.000
_refine_ls_structure_factor_coef Fsqd
_refine_ls_weighting_details 'w=1/[\s^2^(Fo^2^)+(0.1000P)^2^+15.0000P] where P=(Fo^2^+2Fc^2^)/3'
_refine_ls_weighting_scheme calc
_refine_ls_wR_factor_gt 0.2600
_refine_ls_wR_factor_ref 0.2708
_reflns_Friedel_coverage 0.000
_reflns_number_gt 9265
_reflns_number_total 10717
_reflns_threshold_expression 'I > 2\s(I)'
_cod_data_source_file d4dt00276h2.cif
_cod_data_source_block mem157_150k
_cod_depositor_comments 'Adding full bibliography for 7715280--7715292.cif.'
_cod_original_cell_volume 2743.64(10)
_cod_original_formula_sum 'C63 H69 Cu F6 N2 O2.50 P3'
_cod_database_code 7715287
_shelx_shelxl_version_number 2018/3
_shelx_space_group_comment
;
The symmetry employed for this shelxl refinement is uniquely defined
by the following loop, which should always be used as a source of
symmetry information in preference to the above space-group names.
They are only intended as comments.
;
_shelx_estimated_absorpt_t_max 0.683
_shelx_estimated_absorpt_t_min 0.572
_olex2_refinement_description
;
1. Fixed Uiso
 At 1.2 times of:
  All C(H) groups, All C(H,H) groups
 At 1.5 times of:
  All C(H,H,H) groups
2. Restrained distances
 F1-F6 \\sim F1-F8 \\sim F1-F10 \\sim F1-F5 \\sim F4-F6 \\sim F4-F8 \\sim
F4-F10 \\sim F4-F5 \\sim F6-F8 \\sim F6-
 F5 \\sim F8-F10 \\sim F10-F5
 with sigma of 0.04
 P3-F1 \\sim P3-F4 \\sim P3-F6 \\sim P3-F8 \\sim P3-F10 \\sim P3-F5
 with sigma of 0.02
 F2-F9 \\sim F2-F3 \\sim F9-F7 \\sim F7-F3
 with sigma of 0.04
 P3-F2 \\sim P3-F9 \\sim P3-F1 \\sim P3-F7 \\sim P3-F4 \\sim P3-F3
 with sigma of 0.02
3. Uiso/Uaniso restraints and constraints
Uanis(F6) = Uanis(F10) = Uanis(F5) = Uanis(F8)
Uanis(F3) = Uanis(F2) = Uanis(F9) = Uanis(F7)
4. Others
 Fixed Sof: F6(0.7) F8(0.7) F10(0.7) F5(0.7) F3(0.3) F7(0.3) F2(0.3) F9(0.3)
5.a Ternary CH refined with riding coordinates:
 C13(H13)
5.b Secondary CH2 refined with riding coordinates:
 C11(H11A,H11B), C12(H12A,H12B), C14(H14A,H14B), C18(H18A,H18B), C17(H17A,
 H17B), C15(H15A,H15B), C16(H16A,H16B)
5.c Aromatic/amide H refined with riding coordinates:
 C50(H50), C49(H49), C47(H47), C51(H51), C48(H48), C30(H30), C28(H28),
 C36(H36), C53(H53), C3(H3), C37(H37), C10(H10), C35(H35), C29(H29), C7(H7),
 C55(H55), C4(H4), C41(H41), C2(H2), C57(H57), C20(H20), C24(H24), C9(H9),
 C54(H54), C42(H42), C56(H56), C21(H21), C22(H22), C23(H23), C8(H8), C45(H45),
 C43(H43), C44(H44)
5.d Idealised Me refined as rotating group:
 C38(H38A,H38B,H38C), C39(H39A,H39B,H39C)
;
_smtbx_masks_void_probe_radius 1.2
_smtbx_masks_void_truncation_radius 1.2
_olex2_date_sample_data_collection 2022-02-09
_olex2_date_sample_submission 2022-01-20
_olex2_exptl_crystal_mounting_method 'The crystal was mounted on a mylar loop in perfluoroether oil'
_olex2_submission_original_sample_id MEM157_150K
_olex2_submission_special_instructions 'No special instructions were received'
_stoe_detector_distance '40.0 mm'
_stoe_detector_pixelsize_x '0.075 mm'
_stoe_detector_pixelsize_y '0.075 mm'
_stoe_detector_size_x '8.0 cm'
_stoe_detector_size_y '7.7 cm'
_stoe_evaluation_integration_a 5.6
_stoe_evaluation_integration_b -1.0
_stoe_evaluation_integration_ems 0.010
_stoe_evaluation_lana_bis_l_even_max -
_stoe_evaluation_lana_bis_l_odd_max -
_stoe_evaluation_lana_bos_l_even_max 4
_stoe_evaluation_lana_bos_l_odd_max 1
_stoe_evaluation_lana_completeness 97.2
_stoe_evaluation_lana_dxs_max_order 1
_stoe_evaluation_lana_dys_max_order 1
_stoe_evaluation_lana_fs_max_order 3
_stoe_evaluation_lana_max_2theta_available 146.7
_stoe_evaluation_lana_max_2theta_desired 146.7
_stoe_evaluation_lana_mean_redundancy 4.8
_stoe_evaluation_lana_number_refls_after_or 51972
_stoe_evaluation_lana_number_refls_outliers 19127
_stoe_evaluation_lana_number_refls_total 71099
_stoe_evaluation_lana_number_refls_unique 10727
_stoe_evaluation_lana_number_refls_written 51972
_stoe_evaluation_lana_or_c1 0.035
_stoe_evaluation_lana_or_c2 0
_stoe_evaluation_lana_or_c3 0
_stoe_evaluation_lana_or_c4 0.7
_stoe_evaluation_lana_point_group -1
_stoe_evaluation_lana_table
;
#----------------------------------------------------------------------------
2Theta          12.7   28.5   44.3   60.1   75.9   91.7  107.5  123.3  139.1
#----------------------------------------------------------------------------
<Resolution>    5.60   2.95   2.03   1.50   1.25   1.08   0.95   0.88   0.83
N(total)         136   1543   3523   7482  14767  15262  10314  11695   6377
<Redundancy>     1.8    3.3    3.3    4.5    6.7    6.1    3.9    4.8    3.9
Complet. [%%]    89.0  100.0  100.0  100.0  100.0   99.8   99.1   98.4   84.3
<I/sigma>      425.9  162.8   94.1   45.3   27.8   19.0   11.7    5.0    1.8
R(int)         0.023  0.039  0.043  0.049  0.055  0.059  0.100  0.253  0.387
#----------------------------------------------------------------------------
;
_stoe_measurement_identifier MEM157_150K
_stoe_measurement_max_exposure_per_frame '5.0 s'
_stoe_measurement_mean_exposure_per_frame '4.9 s'
_stoe_measurement_min_exposure_per_frame '2.0 s'
_stoe_measurement_total_exposure_time '5.0 h'
_stoe_measurement_total_frame_number 3694
_stoe_measurement_total_run_number 62
_stoe_measurement_tube_power '50.0 W'

loop_
_space_group_symop_operation_xyz
'x, y, z'
'-x, -y, -z'

loop_
_atom_site_label
_atom_site_type_symbol
_atom_site_fract_x
_atom_site_fract_y
_atom_site_fract_z
_atom_site_U_iso_or_equiv
_atom_site_adp_type
_atom_site_occupancy
_atom_site_site_symmetry_order
_atom_site_calc_flag
_atom_site_refinement_flags_posn
_atom_site_refinement_flags_adp
_atom_site_refinement_flags_occupancy
_atom_site_disorder_assembly
_atom_site_disorder_group
Cu1 Cu 0.69792(8) 0.67008(6) 0.32998(5) 0.0574(3) Uani 1 1 d . . . . .
P2 P 0.54153(15) 0.69128(11) 0.40083(9) 0.0575(4) Uani 1 1 d . . . . .
P1 P 0.62867(15) 0.61160(12) 0.19891(9) 0.0591(4) Uani 1 1 d . . . . .
P3 P 0.83948(17) 1.15416(14) 0.35262(11) 0.0713(5) Uani 1 1 d D . . . .
O1 O 0.3973(4) 0.5289(3) 0.2541(2) 0.0583(9) Uani 1 1 d . . . . .
F1 F 0.9742(4) 1.2082(4) 0.4121(3) 0.0978(14) Uani 1 1 d D . . . .
F4 F 0.7059(4) 1.0980(4) 0.2918(3) 0.0972(13) Uani 1 1 d D . . . .
N1 N 0.8190(5) 0.6103(4) 0.3650(3) 0.0589(11) Uani 1 1 d . . . . .
N2 N 0.8716(5) 0.7959(4) 0.3715(3) 0.0648(12) Uani 1 1 d . . . . .
C52 C 0.4614(6) 0.7628(4) 0.3740(3) 0.0599(13) Uani 1 1 d . . . . .
C46 C 0.5922(5) 0.7614(4) 0.5063(4) 0.0578(13) Uani 1 1 d . . . . .
C27 C 0.3071(6) 0.3547(4) 0.1615(3) 0.0597(13) Uani 1 1 d . . . . .
C5 C 0.9456(6) 0.6785(5) 0.3935(4) 0.0621(14) Uani 1 1 d . . . . .
C33 C 0.3517(6) 0.5005(4) 0.3132(3) 0.0565(13) Uani 1 1 d . . . . .
C50 C 0.7554(6) 0.8302(5) 0.6229(3) 0.0624(14) Uani 1 1 d . . . . .
H50 H 0.836782 0.839818 0.646552 0.075 Uiso 1 1 calc R U . . .
C32 C 0.2573(6) 0.4044(4) 0.2948(4) 0.0599(13) Uani 1 1 d . . . . .
C49 C 0.6764(6) 0.8693(5) 0.6679(4) 0.0643(14) Uani 1 1 d . . . . .
H49 H 0.704585 0.905285 0.721816 0.077 Uiso 1 1 calc R U . . .
C47 C 0.5134(6) 0.8019(4) 0.5529(4) 0.0615(14) Uani 1 1 d . . . . .
H47 H 0.431907 0.792815 0.529718 0.074 Uiso 1 1 calc R U . . .
C51 C 0.7139(6) 0.7766(4) 0.5426(4) 0.0607(13) Uani 1 1 d . . . . .
H51 H 0.767769 0.750346 0.512691 0.073 Uiso 1 1 calc R U . . .
C34 C 0.4094(6) 0.5745(4) 0.3896(3) 0.0604(13) Uani 1 1 d . . . . .
C48 C 0.5552(6) 0.8552(5) 0.6330(4) 0.0634(14) Uani 1 1 d . . . . .
H48 H 0.501928 0.881581 0.663402 0.076 Uiso 1 1 calc R U . . .
C25 C 0.5067(6) 0.4823(5) 0.1501(4) 0.0616(14) Uani 1 1 d . . . . .
C26 C 0.4032(6) 0.4523(4) 0.1873(3) 0.0587(13) Uani 1 1 d . . . . .
C30 C 0.5115(6) 0.4085(5) 0.0804(4) 0.0650(14) Uani 1 1 d . . . . .
H30 H 0.578814 0.424562 0.053522 0.078 Uiso 1 1 calc R U . . .
C19 C 0.7561(6) 0.6097(5) 0.1405(4) 0.0636(14) Uani 1 1 d . . . . .
C28 C 0.3164(6) 0.2847(5) 0.0918(4) 0.0672(15) Uani 1 1 d . . . . .
H28 H 0.254404 0.218332 0.071500 0.081 Uiso 1 1 calc R U . . .
C31 C 0.2003(6) 0.3341(5) 0.2088(4) 0.0684(16) Uani 1 1 d . . . . .
C6 C 0.9740(6) 0.7812(5) 0.3975(4) 0.0621(14) Uani 1 1 d . . . . .
C36 C 0.2706(6) 0.4523(5) 0.4333(4) 0.0655(15) Uani 1 1 d . . . . .
H36 H 0.242619 0.435255 0.474212 0.079 Uiso 1 1 calc R U . . .
C11 C 0.6414(6) 0.4509(4) 0.3333(4) 0.0625(14) Uani 1 1 d . . . . .
H11A H 0.607128 0.470352 0.296019 0.075 Uiso 1 1 calc R U . . .
H11B H 0.599669 0.467703 0.378156 0.075 Uiso 1 1 calc R U . . .
C53 C 0.5361(6) 0.8657(5) 0.3950(4) 0.0691(16) Uani 1 1 d . . . . .
H53 H 0.620452 0.895432 0.424423 0.083 Uiso 1 1 calc R U . . .
C1 C 0.7826(6) 0.5157(5) 0.3600(4) 0.0629(14) Uani 1 1 d . . . . .
C3 C 1.0025(7) 0.5526(5) 0.4108(4) 0.0755(17) Uani 1 1 d . . . . .
H3 H 1.065139 0.532495 0.425849 0.091 Uiso 1 1 calc R U . . .
F6 F 0.9023(7) 1.0848(6) 0.2939(4) 0.1059(11) Uani 0.7 1 d D . P A 1
C37 C 0.2164(6) 0.3818(5) 0.3570(4) 0.0664(15) Uani 1 1 d . . . . .
H37 H 0.152045 0.318589 0.347485 0.080 Uiso 1 1 calc R U . . .
C10 C 0.8923(6) 0.8895(5) 0.3751(4) 0.0682(15) Uani 1 1 d . . . . .
H10 H 0.821107 0.900431 0.358808 0.082 Uiso 1 1 calc R U . . .
C35 C 0.3649(6) 0.5473(4) 0.4502(4) 0.0622(14) Uani 1 1 d . . . . .
H35 H 0.399200 0.593377 0.502094 0.075 Uiso 1 1 calc R U . . .
C40 C 0.5501(6) 0.6830(5) 0.1692(4) 0.0650(14) Uani 1 1 d . . . . .
C29 C 0.4153(6) 0.3110(5) 0.0517(4) 0.0692(15) Uani 1 1 d . . . . .
H29 H 0.417261 0.262454 0.004557 0.083 Uiso 1 1 calc R U . . .
C7 C 1.0975(6) 0.8600(5) 0.4268(4) 0.0714(16) Uani 1 1 d . . . . .
H7 H 1.167142 0.849415 0.445786 0.086 Uiso 1 1 calc R U . . .
C55 C 0.3614(7) 0.8806(5) 0.3282(4) 0.0730(17) Uani 1 1 d . . . . .
H55 H 0.327547 0.919619 0.313058 0.088 Uiso 1 1 calc R U . . .
C4 C 1.0393(7) 0.6498(5) 0.4161(4) 0.0732(17) Uani 1 1 d . . . . .
H4 H 1.126204 0.695537 0.434712 0.088 Uiso 1 1 calc R U . . .
C41 C 0.4273(7) 0.6387(6) 0.1225(4) 0.0741(17) Uani 1 1 d . . . . .
H41 H 0.379855 0.569103 0.104493 0.089 Uiso 1 1 calc R U . . .
C2 C 0.8753(7) 0.4851(5) 0.3836(4) 0.0711(16) Uani 1 1 d . . . . .
H2 H 0.850675 0.419675 0.380851 0.085 Uiso 1 1 calc R U . . .
C57 C 0.3370(6) 0.7201(5) 0.3296(4) 0.0661(15) Uani 1 1 d . . . . .
H57 H 0.285715 0.651622 0.314827 0.079 Uiso 1 1 calc R U . . .
C20 C 0.7508(7) 0.6200(6) 0.0701(4) 0.0720(17) Uani 1 1 d . . . . .
H20 H 0.679567 0.629257 0.051616 0.086 Uiso 1 1 calc R U . . .
C12 C 0.5962(7) 0.3351(5) 0.2954(4) 0.0705(16) Uani 1 1 d . . . . .
H12A H 0.650402 0.316242 0.323568 0.085 Uiso 1 1 calc R U . . .
H12B H 0.506880 0.304987 0.301875 0.085 Uiso 1 1 calc R U . . .
F8 F 0.8876(7) 1.2294(6) 0.3105(4) 0.1059(11) Uani 0.7 1 d D . P A 1
F10 F 0.7809(7) 1.2263(6) 0.4079(4) 0.1059(11) Uani 0.7 1 d D . P A 1
C24 C 0.8645(6) 0.5970(5) 0.1670(4) 0.0719(16) Uani 1 1 d . . . . .
H24 H 0.871358 0.590619 0.214239 0.086 Uiso 1 1 calc R U . . .
C9 C 1.0116(7) 0.9681(5) 0.4013(4) 0.0739(17) Uani 1 1 d . . . . .
H9 H 1.021997 1.030650 0.401500 0.089 Uiso 1 1 calc R U . . .
C54 C 0.4861(7) 0.9240(6) 0.3726(5) 0.0780(19) Uani 1 1 d . . . . .
H54 H 0.536628 0.992565 0.387311 0.094 Uiso 1 1 calc R U . . .
C42 C 0.3742(8) 0.6972(7) 0.1025(5) 0.087(2) Uani 1 1 d . . . . .
H42 H 0.291200 0.666544 0.071235 0.104 Uiso 1 1 calc R U . . .
C56 C 0.2882(7) 0.7798(5) 0.3070(4) 0.0712(16) Uani 1 1 d . . . . .
H56 H 0.204424 0.750440 0.276906 0.085 Uiso 1 1 calc R U . . .
F5 F 0.7926(7) 1.0778(6) 0.3916(5) 0.1059(11) Uani 0.7 1 d D . P A 1
C21 C 0.8477(7) 0.6170(6) 0.0270(4) 0.082(2) Uani 1 1 d . . . . .
H21 H 0.841326 0.623250 -0.020372 0.098 Uiso 1 1 calc R U . . .
C22 C 0.9544(7) 0.6046(6) 0.0544(4) 0.083(2) Uani 1 1 d . . . . .
H22 H 1.021196 0.603624 0.025983 0.100 Uiso 1 1 calc R U . . .
C13 C 0.6010(7) 0.2897(5) 0.2091(4) 0.0730(17) Uani 1 1 d . . . . .
H13 H 0.544470 0.308561 0.181707 0.088 Uiso 1 1 calc R U . . .
C23 C 0.9620(7) 0.5937(6) 0.1237(4) 0.085(2) Uani 1 1 d . . . . .
H23 H 1.033305 0.584008 0.141660 0.102 Uiso 1 1 calc R U . . .
C8 C 1.1168(7) 0.9529(5) 0.4277(4) 0.0779(18) Uani 1 1 d . . . . .
H8 H 1.199713 1.005133 0.445852 0.094 Uiso 1 1 calc R U . . .
C45 C 0.6166(9) 0.7855(6) 0.1950(4) 0.086(2) Uani 1 1 d . . . . .
H45 H 0.699300 0.816949 0.226696 0.103 Uiso 1 1 calc R U . . .
C43 C 0.4423(10) 0.7995(7) 0.1280(5) 0.091(2) Uani 1 1 d . . . . .
H43 H 0.406875 0.838295 0.113687 0.110 Uiso 1 1 calc R U . . .
C38 C 0.0918(7) 0.3616(8) 0.1819(5) 0.100(3) Uani 1 1 d . . . . .
H38A H 0.054300 0.318369 0.127657 0.150 Uiso 1 1 calc R U . . .
H38B H 0.128462 0.431102 0.188504 0.150 Uiso 1 1 calc R U . . .
H38C H 0.025012 0.352664 0.212691 0.150 Uiso 1 1 calc R U . . .
C39 C 0.1458(9) 0.2222(6) 0.1966(5) 0.104(3) Uani 1 1 d . . . . .
H39A H 0.076639 0.210044 0.225369 0.157 Uiso 1 1 calc R U . . .
H39B H 0.214577 0.207098 0.214833 0.157 Uiso 1 1 calc R U . . .
H39C H 0.112336 0.179554 0.141850 0.157 Uiso 1 1 calc R U . . .
C14 C 0.5436(10) 0.1748(6) 0.1772(5) 0.099(3) Uani 1 1 d . . . . .
H14A H 0.592322 0.153909 0.206825 0.118 Uiso 1 1 calc R U . . .
H14B H 0.453599 0.151462 0.184438 0.118 Uiso 1 1 calc R U . . .
C44 C 0.5621(11) 0.8435(7) 0.1744(5) 0.102(3) Uani 1 1 d . . . . .
H44 H 0.608604 0.913258 0.192739 0.122 Uiso 1 1 calc R U . . .
C18 C 0.7374(7) 0.3286(7) 0.1898(4) 0.086(2) Uani 1 1 d . . . . .
H18A H 0.767874 0.401191 0.204922 0.103 Uiso 1 1 calc R U . . .
H18B H 0.798011 0.316919 0.220004 0.103 Uiso 1 1 calc R U . . .
C17 C 0.7369(9) 0.2769(9) 0.1038(5) 0.106(3) Uani 1 1 d . . . . .
H17A H 0.825802 0.300451 0.094870 0.127 Uiso 1 1 calc R U . . .
H17B H 0.685141 0.295851 0.074209 0.127 Uiso 1 1 calc R U . . .
C15 C 0.5466(13) 0.1249(8) 0.0916(6) 0.126(4) Uani 1 1 d . . . . .
H15A H 0.514916 0.052101 0.075517 0.152 Uiso 1 1 calc R U . . .
H15B H 0.488033 0.137902 0.061085 0.152 Uiso 1 1 calc R U . . .
C16 C 0.6819(13) 0.1628(10) 0.0744(6) 0.131(4) Uani 1 1 d . . . . .
H16A H 0.678314 0.132718 0.018352 0.157 Uiso 1 1 calc R U . . .
H16B H 0.738560 0.142813 0.099628 0.157 Uiso 1 1 calc R U . . .
F3 F 0.8191(16) 1.0413(9) 0.3403(10) 0.103(2) Uani 0.3 1 d D . P A 2
F7 F 0.7580(15) 1.1580(11) 0.4223(8) 0.103(2) Uani 0.3 1 d D . P A 2
F2 F 0.9186(15) 1.1463(12) 0.2840(8) 0.103(2) Uani 0.3 1 d D . P A 2
F9 F 0.8538(16) 1.2645(9) 0.3680(10) 0.103(2) Uani 0.3 1 d D . P A 2

loop_
_atom_site_aniso_label
_atom_site_aniso_U_11
_atom_site_aniso_U_22
_atom_site_aniso_U_33
_atom_site_aniso_U_23
_atom_site_aniso_U_13
_atom_site_aniso_U_12
Cu1 0.0564(5) 0.0587(5) 0.0624(5) 0.0308(4) 0.0112(4) 0.0221(4)
P2 0.0579(8) 0.0564(8) 0.0653(9) 0.0301(7) 0.0153(6) 0.0249(7)
P1 0.0584(8) 0.0640(9) 0.0599(8) 0.0329(7) 0.0110(6) 0.0218(7)
P3 0.0659(10) 0.0738(11) 0.0839(11) 0.0396(9) 0.0173(8) 0.0304(8)
O1 0.059(2) 0.061(2) 0.060(2) 0.0300(18) 0.0164(17) 0.0225(18)
F1 0.063(2) 0.124(4) 0.097(3) 0.036(3) 0.006(2) 0.037(2)
F4 0.076(3) 0.103(3) 0.108(3) 0.040(3) -0.001(2) 0.035(2)
N1 0.062(3) 0.058(3) 0.061(3) 0.027(2) 0.014(2) 0.025(2)
N2 0.072(3) 0.065(3) 0.067(3) 0.036(2) 0.017(2) 0.028(3)
C52 0.060(3) 0.059(3) 0.064(3) 0.031(3) 0.015(3) 0.022(3)
C46 0.054(3) 0.057(3) 0.072(3) 0.034(3) 0.014(3) 0.024(2)
C27 0.057(3) 0.058(3) 0.061(3) 0.028(3) 0.009(2) 0.016(3)
C5 0.062(3) 0.065(3) 0.065(3) 0.030(3) 0.019(3) 0.027(3)
C33 0.061(3) 0.061(3) 0.058(3) 0.035(3) 0.020(2) 0.024(3)
C50 0.066(3) 0.065(3) 0.057(3) 0.028(3) 0.009(3) 0.025(3)
C32 0.060(3) 0.057(3) 0.064(3) 0.031(3) 0.016(3) 0.018(3)
C49 0.073(4) 0.057(3) 0.065(3) 0.029(3) 0.014(3) 0.023(3)
C47 0.065(3) 0.060(3) 0.069(4) 0.031(3) 0.016(3) 0.029(3)
C51 0.062(3) 0.061(3) 0.072(4) 0.036(3) 0.018(3) 0.029(3)
C34 0.071(4) 0.060(3) 0.059(3) 0.027(3) 0.012(3) 0.033(3)
C48 0.072(4) 0.059(3) 0.064(3) 0.027(3) 0.017(3) 0.030(3)
C25 0.059(3) 0.078(4) 0.064(3) 0.040(3) 0.020(3) 0.032(3)
C26 0.061(3) 0.062(3) 0.056(3) 0.025(3) 0.012(2) 0.027(3)
C30 0.059(3) 0.071(4) 0.065(3) 0.030(3) 0.012(3) 0.025(3)
C19 0.063(3) 0.064(3) 0.066(3) 0.033(3) 0.009(3) 0.021(3)
C28 0.067(4) 0.061(3) 0.063(3) 0.024(3) 0.012(3) 0.016(3)
C31 0.065(4) 0.065(4) 0.062(3) 0.027(3) 0.012(3) 0.010(3)
C6 0.067(3) 0.064(3) 0.068(3) 0.035(3) 0.024(3) 0.031(3)
C36 0.075(4) 0.062(3) 0.066(4) 0.034(3) 0.020(3) 0.025(3)
C11 0.072(4) 0.054(3) 0.070(4) 0.033(3) 0.015(3) 0.028(3)
C53 0.059(3) 0.058(3) 0.093(5) 0.034(3) 0.010(3) 0.023(3)
C1 0.071(4) 0.063(3) 0.063(3) 0.030(3) 0.018(3) 0.030(3)
C3 0.078(4) 0.075(4) 0.083(4) 0.035(4) 0.006(3) 0.039(4)
F6 0.093(2) 0.122(3) 0.118(3) 0.058(2) 0.023(2) 0.050(2)
C37 0.069(4) 0.061(3) 0.074(4) 0.035(3) 0.021(3) 0.022(3)
C10 0.063(3) 0.059(3) 0.084(4) 0.036(3) 0.011(3) 0.018(3)
C35 0.072(4) 0.057(3) 0.060(3) 0.028(3) 0.014(3) 0.024(3)
C40 0.066(3) 0.068(4) 0.063(3) 0.031(3) 0.014(3) 0.024(3)
C29 0.071(4) 0.064(4) 0.065(4) 0.023(3) 0.011(3) 0.021(3)
C7 0.057(3) 0.073(4) 0.081(4) 0.031(3) 0.011(3) 0.022(3)
C55 0.077(4) 0.077(4) 0.086(4) 0.046(4) 0.017(3) 0.042(4)
C4 0.068(4) 0.079(4) 0.079(4) 0.035(3) 0.008(3) 0.034(3)
C41 0.068(4) 0.089(5) 0.081(4) 0.050(4) 0.017(3) 0.032(3)
C2 0.071(4) 0.078(4) 0.072(4) 0.036(3) 0.011(3) 0.033(3)
C57 0.066(4) 0.060(3) 0.077(4) 0.031(3) 0.010(3) 0.028(3)
C20 0.068(4) 0.092(5) 0.067(4) 0.044(3) 0.020(3) 0.032(3)
C12 0.076(4) 0.063(4) 0.078(4) 0.038(3) 0.015(3) 0.025(3)
F8 0.093(2) 0.122(3) 0.118(3) 0.058(2) 0.023(2) 0.050(2)
F10 0.093(2) 0.122(3) 0.118(3) 0.058(2) 0.023(2) 0.050(2)
C24 0.070(4) 0.089(5) 0.070(4) 0.043(4) 0.015(3) 0.035(3)
C9 0.069(4) 0.065(4) 0.083(4) 0.033(3) 0.014(3) 0.018(3)
C54 0.079(4) 0.071(4) 0.107(5) 0.053(4) 0.024(4) 0.038(4)
C42 0.078(4) 0.129(7) 0.088(5) 0.066(5) 0.022(4) 0.056(5)
C56 0.072(4) 0.069(4) 0.080(4) 0.034(3) 0.005(3) 0.035(3)
F5 0.093(2) 0.122(3) 0.118(3) 0.058(2) 0.023(2) 0.050(2)
C21 0.078(4) 0.110(6) 0.071(4) 0.054(4) 0.028(3) 0.033(4)
C22 0.073(4) 0.102(6) 0.078(4) 0.042(4) 0.030(4) 0.033(4)
C13 0.071(4) 0.072(4) 0.083(4) 0.037(3) 0.012(3) 0.031(3)
C23 0.074(4) 0.116(6) 0.079(4) 0.044(4) 0.028(4) 0.048(4)
C8 0.063(4) 0.068(4) 0.090(5) 0.032(4) 0.007(3) 0.013(3)
C45 0.107(6) 0.073(4) 0.078(4) 0.034(4) -0.005(4) 0.034(4)
C43 0.123(7) 0.109(6) 0.086(5) 0.055(5) 0.035(5) 0.076(6)
C38 0.056(4) 0.157(8) 0.079(5) 0.053(5) 0.013(3) 0.028(5)
C39 0.119(7) 0.064(4) 0.082(5) 0.024(4) 0.021(5) -0.012(4)
C14 0.122(7) 0.069(5) 0.089(5) 0.021(4) 0.007(5) 0.033(5)
C44 0.155(9) 0.082(5) 0.083(5) 0.039(4) 0.007(5) 0.059(6)
C18 0.076(4) 0.113(6) 0.077(4) 0.040(4) 0.020(4) 0.046(4)
C17 0.091(6) 0.156(9) 0.080(5) 0.043(6) 0.019(4) 0.066(6)
C15 0.162(11) 0.106(7) 0.099(7) 0.011(5) 0.006(7) 0.075(7)
C16 0.159(10) 0.158(11) 0.089(6) 0.023(6) 0.015(7) 0.108(9)
F3 0.104(6) 0.083(5) 0.110(6) 0.034(4) 0.020(5) 0.028(4)
F7 0.104(6) 0.083(5) 0.110(6) 0.034(4) 0.020(5) 0.028(4)
F2 0.104(6) 0.083(5) 0.110(6) 0.034(4) 0.020(5) 0.028(4)
F9 0.104(6) 0.083(5) 0.110(6) 0.034(4) 0.020(5) 0.028(4)

loop_
_atom_type_symbol
_atom_type_description
_atom_type_scat_dispersion_real
_atom_type_scat_dispersion_imag
_atom_type_scat_source
C C 0.0181 0.0091 'International Tables Vol C Tables 4.2.6.8 and 6.1.1.4'
Cu Cu -1.9646 0.5888 'International Tables Vol C Tables 4.2.6.8 and 6.1.1.4'
F F 0.0727 0.0534 'International Tables Vol C Tables 4.2.6.8 and 6.1.1.4'
H H 0.0000 0.0000 'International Tables Vol C Tables 4.2.6.8 and 6.1.1.4'
N N 0.0311 0.0180 'International Tables Vol C Tables 4.2.6.8 and 6.1.1.4'
O O 0.0492 0.0322 'International Tables Vol C Tables 4.2.6.8 and 6.1.1.4'
P P 0.2955 0.4335 'International Tables Vol C Tables 4.2.6.8 and 6.1.1.4'

loop_
_exptl_crystal_face_index_h
_exptl_crystal_face_index_k
_exptl_crystal_face_index_l
_exptl_crystal_face_perp_dist
-1 2 30 0.1818
30 24 -29 0.0191
-30 19 4 0.0327
5 -10 7 0.0431
-15 -6 5 0.0623
1 0 -10 0.1819
15 0 -2 0.0506
-12 30 -17 0.0416
-9 -15 14 0.0231

loop_
_geom_angle_atom_site_label_1
_geom_angle_atom_site_label_2
_geom_angle_atom_site_label_3
_geom_angle
_geom_angle_site_symmetry_1
_geom_angle_site_symmetry_3
_geom_angle_publ_flag
P2 Cu1 P1 113.52(6) . . ?
N1 Cu1 P2 116.93(14) . . ?
N1 Cu1 P1 116.53(14) . . ?
N2 Cu1 P2 112.89(15) . . ?
N2 Cu1 P1 112.45(15) . . ?
N2 Cu1 N1 80.2(2) . . ?
C52 P2 Cu1 112.02(19) . . ?
C46 P2 Cu1 117.83(19) . . ?
C46 P2 C52 102.3(3) . . ?
C34 P2 Cu1 114.7(2) . . ?
C34 P2 C52 105.0(3) . . ?
C34 P2 C46 103.4(3) . . ?
C25 P1 Cu1 116.55(19) . . ?
C25 P1 C19 102.3(3) . . ?
C25 P1 C40 101.9(3) . . ?
C19 P1 Cu1 115.3(2) . . ?
C19 P1 C40 103.5(3) . . ?
C40 P1 Cu1 115.3(2) . . ?
F1 P3 F4 178.6(3) . . ?
F1 P3 F6 87.7(3) . . ?
F1 P3 F8 92.2(3) . . ?
F1 P3 F3 95.7(7) . . ?
F1 P3 F7 91.8(6) . . ?
F4 P3 F6 90.9(3) . . ?
F4 P3 F8 88.1(3) . . ?
F4 P3 F3 83.3(7) . . ?
F4 P3 F7 89.1(6) . . ?
F8 P3 F6 87.4(4) . . ?
F10 P3 F1 92.3(3) . . ?
F10 P3 F4 89.1(3) . . ?
F10 P3 F6 176.8(4) . . ?
F10 P3 F8 89.4(4) . . ?
F5 P3 F1 88.4(3) . . ?
F5 P3 F4 91.3(3) . . ?
F5 P3 F6 90.9(4) . . ?
F5 P3 F8 178.2(4) . . ?
F5 P3 F10 92.3(4) . . ?
F3 P3 F7 87.8(7) . . ?
F2 P3 F1 88.4(7) . . ?
F2 P3 F4 90.7(7) . . ?
F2 P3 F3 90.1(8) . . ?
F2 P3 F7 177.9(8) . . ?
F9 P3 F1 84.9(7) . . ?
F9 P3 F4 96.2(7) . . ?
F9 P3 F3 176.7(8) . . ?
F9 P3 F7 89.0(8) . . ?
F9 P3 F2 93.2(8) . . ?
C33 O1 C26 116.1(4) . . ?
C5 N1 Cu1 112.7(4) . . ?
C1 N1 Cu1 126.1(4) . . ?
C1 N1 C5 121.2(5) . . ?
C6 N2 Cu1 114.7(4) . . ?
C6 N2 C10 118.0(6) . . ?
C10 N2 Cu1 127.2(4) . . ?
C53 C52 P2 117.0(5) . . ?
C57 C52 P2 124.2(5) . . ?
C57 C52 C53 118.6(6) . . ?
C47 C46 P2 122.3(4) . . ?
C51 C46 P2 119.4(4) . . ?
C51 C46 C47 118.3(6) . . ?
C26 C27 C31 118.9(5) . . ?
C28 C27 C26 115.2(5) . . ?
C28 C27 C31 125.8(5) . . ?
N1 C5 C6 116.5(5) . . ?
N1 C5 C4 120.1(6) . . ?
C4 C5 C6 123.5(6) . . ?
O1 C33 C32 120.1(5) . . ?
O1 C33 C34 115.1(5) . . ?
C32 C33 C34 124.7(5) . . ?
C49 C50 H50 119.9 . . ?
C49 C50 C51 120.2(6) . . ?
C51 C50 H50 119.9 . . ?
C33 C32 C31 118.4(5) . . ?
C37 C32 C33 116.8(6) . . ?
C37 C32 C31 124.7(5) . . ?
C50 C49 H49 120.0 . . ?
C50 C49 C48 120.1(6) . . ?
C48 C49 H49 120.0 . . ?
C46 C47 H47 119.6 . . ?
C48 C47 C46 120.7(6) . . ?
C48 C47 H47 119.6 . . ?
C46 C51 H51 119.7 . . ?
C50 C51 C46 120.7(6) . . ?
C50 C51 H51 119.7 . . ?
C33 C34 P2 117.6(4) . . ?
C35 C34 P2 126.2(5) . . ?
C35 C34 C33 116.0(5) . . ?
C49 C48 H48 120.0 . . ?
C47 C48 C49 120.0(6) . . ?
C47 C48 H48 120.0 . . ?
C26 C25 P1 117.6(5) . . ?
C26 C25 C30 116.9(6) . . ?
C30 C25 P1 125.5(5) . . ?
O1 C26 C25 115.4(5) . . ?
C27 C26 O1 119.3(5) . . ?
C27 C26 C25 125.3(6) . . ?
C25 C30 H30 120.2 . . ?
C29 C30 C25 119.5(6) . . ?
C29 C30 H30 120.2 . . ?
C20 C19 P1 123.3(5) . . ?
C20 C19 C24 117.7(6) . . ?
C24 C19 P1 119.0(5) . . ?
C27 C28 H28 119.1 . . ?
C29 C28 C27 121.8(6) . . ?
C29 C28 H28 119.1 . . ?
C27 C31 C32 108.5(5) . . ?
C27 C31 C38 107.6(5) . . ?
C27 C31 C39 110.6(6) . . ?
C32 C31 C38 107.8(6) . . ?
C32 C31 C39 111.2(6) . . ?
C39 C31 C38 110.9(7) . . ?
N2 C6 C5 115.8(6) . . ?
N2 C6 C7 120.7(6) . . ?
C7 C6 C5 123.5(6) . . ?
C37 C36 H36 119.1 . . ?
C35 C36 H36 119.1 . . ?
C35 C36 C37 121.8(6) . . ?
H11A C11 H11B 106.9 . . ?
C1 C11 H11A 107.4 . . ?
C1 C11 H11B 107.4 . . ?
C1 C11 C12 119.7(5) . . ?
C12 C11 H11A 107.4 . . ?
C12 C11 H11B 107.4 . . ?
C52 C53 H53 119.6 . . ?
C54 C53 C52 120.8(6) . . ?
C54 C53 H53 119.6 . . ?
N1 C1 C11 116.3(5) . . ?
N1 C1 C2 119.9(6) . . ?
C2 C1 C11 123.7(6) . . ?
C4 C3 H3 119.6 . . ?
C2 C3 H3 119.6 . . ?
C2 C3 C4 120.9(6) . . ?
C32 C37 H37 119.8 . . ?
C36 C37 C32 120.5(6) . . ?
C36 C37 H37 119.8 . . ?
N2 C10 H10 118.2 . . ?
N2 C10 C9 123.6(6) . . ?
C9 C10 H10 118.2 . . ?
C34 C35 H35 119.9 . . ?
C36 C35 C34 120.2(6) . . ?
C36 C35 H35 119.9 . . ?
C41 C40 P1 123.6(5) . . ?
C45 C40 P1 118.2(5) . . ?
C45 C40 C41 118.2(6) . . ?
C30 C29 H29 119.4 . . ?
C28 C29 C30 121.2(6) . . ?
C28 C29 H29 119.4 . . ?
C6 C7 H7 119.9 . . ?
C8 C7 C6 120.2(6) . . ?
C8 C7 H7 119.9 . . ?
C54 C55 H55 120.3 . . ?
C56 C55 H55 120.3 . . ?
C56 C55 C54 119.3(6) . . ?
C5 C4 H4 120.5 . . ?
C3 C4 C5 118.9(7) . . ?
C3 C4 H4 120.5 . . ?
C40 C41 H41 119.8 . . ?
C40 C41 C42 120.4(7) . . ?
C42 C41 H41 119.8 . . ?
C1 C2 H2 120.5 . . ?
C3 C2 C1 119.0(6) . . ?
C3 C2 H2 120.5 . . ?
C52 C57 H57 120.1 . . ?
C52 C57 C56 119.9(6) . . ?
C56 C57 H57 120.1 . . ?
C19 C20 H20 119.0 . . ?
C21 C20 C19 121.9(7) . . ?
C21 C20 H20 119.0 . . ?
C11 C12 H12A 108.4 . . ?
C11 C12 H12B 108.4 . . ?
H12A C12 H12B 107.5 . . ?
C13 C12 C11 115.4(5) . . ?
C13 C12 H12A 108.4 . . ?
C13 C12 H12B 108.4 . . ?
C19 C24 H24 119.7 . . ?
C23 C24 C19 120.6(6) . . ?
C23 C24 H24 119.7 . . ?
C10 C9 H9 120.8 . . ?
C10 C9 C8 118.4(7) . . ?
C8 C9 H9 120.8 . . ?
C53 C54 H54 119.9 . . ?
C55 C54 C53 120.2(6) . . ?
C55 C54 H54 119.9 . . ?
C41 C42 H42 119.6 . . ?
C43 C42 C41 120.8(8) . . ?
C43 C42 H42 119.6 . . ?
C55 C56 C57 121.2(6) . . ?
C55 C56 H56 119.4 . . ?
C57 C56 H56 119.4 . . ?
C20 C21 H21 120.3 . . ?
C20 C21 C22 119.5(6) . . ?
C22 C21 H21 120.3 . . ?
C21 C22 H22 120.1 . . ?
C23 C22 C21 119.9(7) . . ?
C23 C22 H22 120.1 . . ?
C12 C13 H13 107.1 . . ?
C12 C13 C18 114.5(6) . . ?
C14 C13 C12 110.3(6) . . ?
C14 C13 H13 107.1 . . ?
C14 C13 C18 110.5(7) . . ?
C18 C13 H13 107.1 . . ?
C24 C23 H23 119.8 . . ?
C22 C23 C24 120.4(7) . . ?
C22 C23 H23 119.8 . . ?
C7 C8 C9 119.1(6) . . ?
C7 C8 H8 120.4 . . ?
C9 C8 H8 120.4 . . ?
C40 C45 H45 119.6 . . ?
C40 C45 C44 120.8(8) . . ?
C44 C45 H45 119.6 . . ?
C42 C43 H43 120.5 . . ?
C44 C43 C42 119.1(7) . . ?
C44 C43 H43 120.5 . . ?
C31 C38 H38A 109.5 . . ?
C31 C38 H38B 109.5 . . ?
C31 C38 H38C 109.5 . . ?
H38A C38 H38B 109.5 . . ?
H38A C38 H38C 109.5 . . ?
H38B C38 H38C 109.5 . . ?
C31 C39 H39A 109.5 . . ?
C31 C39 H39B 109.5 . . ?
C31 C39 H39C 109.5 . . ?
H39A C39 H39B 109.5 . . ?
H39A C39 H39C 109.5 . . ?
H39B C39 H39C 109.5 . . ?
C13 C14 H14A 109.0 . . ?
C13 C14 H14B 109.0 . . ?
H14A C14 H14B 107.8 . . ?
C15 C14 C13 112.9(8) . . ?
C15 C14 H14A 109.0 . . ?
C15 C14 H14B 109.0 . . ?
C45 C44 H44 119.6 . . ?
C43 C44 C45 120.7(8) . . ?
C43 C44 H44 119.6 . . ?
C13 C18 H18A 109.2 . . ?
C13 C18 H18B 109.2 . . ?
H18A C18 H18B 107.9 . . ?
C17 C18 C13 111.9(7) . . ?
C17 C18 H18A 109.2 . . ?
C17 C18 H18B 109.2 . . ?
C18 C17 H17A 109.1 . . ?
C18 C17 H17B 109.1 . . ?
C18 C17 C16 112.5(8) . . ?
H17A C17 H17B 107.8 . . ?
C16 C17 H17A 109.1 . . ?
C16 C17 H17B 109.1 . . ?
C14 C15 H15A 109.1 . . ?
C14 C15 H15B 109.1 . . ?
H15A C15 H15B 107.9 . . ?
C16 C15 C14 112.3(9) . . ?
C16 C15 H15A 109.1 . . ?
C16 C15 H15B 109.1 . . ?
C17 C16 H16A 109.6 . . ?
C17 C16 H16B 109.6 . . ?
C15 C16 C17 110.1(8) . . ?
C15 C16 H16A 109.6 . . ?
C15 C16 H16B 109.6 . . ?
H16A C16 H16B 108.2 . . ?

loop_
_geom_bond_atom_site_label_1
_geom_bond_atom_site_label_2
_geom_bond_distance
_geom_bond_site_symmetry_2
_geom_bond_publ_flag
Cu1 P2 2.2669(17) . ?
Cu1 P1 2.2726(17) . ?
Cu1 N1 2.088(5) . ?
Cu1 N2 2.057(5) . ?
P2 C52 1.827(6) . ?
P2 C46 1.815(6) . ?
P2 C34 1.811(6) . ?
P1 C25 1.818(7) . ?
P1 C19 1.824(7) . ?
P1 C40 1.841(7) . ?
P3 F1 1.578(4) . ?
P3 F4 1.578(4) . ?
P3 F6 1.598(7) . ?
P3 F8 1.591(7) . ?
P3 F10 1.564(7) . ?
P3 F5 1.558(7) . ?
P3 F3 1.601(11) . ?
P3 F7 1.611(11) . ?
P3 F2 1.575(11) . ?
P3 F9 1.567(11) . ?
O1 C33 1.385(6) . ?
O1 C26 1.391(7) . ?
N1 C5 1.362(8) . ?
N1 C1 1.336(7) . ?
N2 C6 1.346(8) . ?
N2 C10 1.355(8) . ?
C52 C53 1.398(8) . ?
C52 C57 1.381(8) . ?
C46 C47 1.400(8) . ?
C46 C51 1.394(8) . ?
C27 C26 1.390(8) . ?
C27 C28 1.388(8) . ?
C27 C31 1.522(8) . ?
C5 C6 1.476(8) . ?
C5 C4 1.377(8) . ?
C33 C32 1.385(8) . ?
C33 C34 1.403(8) . ?
C50 H50 0.9300 . ?
C50 C49 1.377(8) . ?
C50 C51 1.385(8) . ?
C32 C31 1.524(8) . ?
C32 C37 1.384(8) . ?
C49 H49 0.9300 . ?
C49 C48 1.384(9) . ?
C47 H47 0.9300 . ?
C47 C48 1.381(8) . ?
C51 H51 0.9300 . ?
C34 C35 1.401(8) . ?
C48 H48 0.9300 . ?
C25 C26 1.394(8) . ?
C25 C30 1.397(9) . ?
C30 H30 0.9300 . ?
C30 C29 1.386(9) . ?
C19 C20 1.386(8) . ?
C19 C24 1.391(9) . ?
C28 H28 0.9300 . ?
C28 C29 1.381(9) . ?
C31 C38 1.539(10) . ?
C31 C39 1.537(9) . ?
C6 C7 1.392(9) . ?
C36 H36 0.9300 . ?
C36 C37 1.382(9) . ?
C36 C35 1.377(8) . ?
C11 H11A 0.9700 . ?
C11 H11B 0.9700 . ?
C11 C1 1.476(9) . ?
C11 C12 1.534(8) . ?
C53 H53 0.9300 . ?
C53 C54 1.383(8) . ?
C1 C2 1.396(9) . ?
C3 H3 0.9300 . ?
C3 C4 1.372(9) . ?
C3 C2 1.364(9) . ?
C37 H37 0.9300 . ?
C10 H10 0.9300 . ?
C10 C9 1.360(9) . ?
C35 H35 0.9300 . ?
C40 C41 1.381(9) . ?
C40 C45 1.367(9) . ?
C29 H29 0.9300 . ?
C7 H7 0.9300 . ?
C7 C8 1.367(9) . ?
C55 H55 0.9300 . ?
C55 C54 1.382(10) . ?
C55 C56 1.366(9) . ?
C4 H4 0.9300 . ?
C41 H41 0.9300 . ?
C41 C42 1.386(10) . ?
C2 H2 0.9300 . ?
C57 H57 0.9300 . ?
C57 C56 1.398(8) . ?
C20 H20 0.9300 . ?
C20 C21 1.374(9) . ?
C12 H12A 0.9700 . ?
C12 H12B 0.9700 . ?
C12 C13 1.517(9) . ?
C24 H24 0.9300 . ?
C24 C23 1.380(9) . ?
C9 H9 0.9300 . ?
C9 C8 1.381(10) . ?
C54 H54 0.9300 . ?
C42 H42 0.9300 . ?
C42 C43 1.366(12) . ?
C56 H56 0.9300 . ?
C21 H21 0.9300 . ?
C21 C22 1.377(10) . ?
C22 H22 0.9300 . ?
C22 C23 1.375(10) . ?
C13 H13 0.9800 . ?
C13 C14 1.517(10) . ?
C13 C18 1.533(10) . ?
C23 H23 0.9300 . ?
C8 H8 0.9300 . ?
C45 H45 0.9300 . ?
C45 C44 1.394(10) . ?
C43 H43 0.9300 . ?
C43 C44 1.353(12) . ?
C38 H38A 0.9600 . ?
C38 H38B 0.9600 . ?
C38 H38C 0.9600 . ?
C39 H39A 0.9600 . ?
C39 H39B 0.9600 . ?
C39 H39C 0.9600 . ?
C14 H14A 0.9700 . ?
C14 H14B 0.9700 . ?
C14 C15 1.507(12) . ?
C44 H44 0.9300 . ?
C18 H18A 0.9700 . ?
C18 H18B 0.9700 . ?
C18 C17 1.508(11) . ?
C17 H17A 0.9700 . ?
C17 H17B 0.9700 . ?
C17 C16 1.510(14) . ?
C15 H15A 0.9700 . ?
C15 H15B 0.9700 . ?
C15 C16 1.504(15) . ?
C16 H16A 0.9700 . ?
C16 H16B 0.9700 . ?

loop_
_geom_torsion_atom_site_label_1
_geom_torsion_atom_site_label_2
_geom_torsion_atom_site_label_3
_geom_torsion_atom_site_label_4
_geom_torsion
_geom_torsion_site_symmetry_1
_geom_torsion_site_symmetry_2
_geom_torsion_site_symmetry_3
_geom_torsion_site_symmetry_4
_geom_torsion_publ_flag
Cu1 P2 C52 C53 -69.7(5) . . . . ?
Cu1 P2 C52 C57 105.0(5) . . . . ?
Cu1 P2 C46 C47 162.7(4) . . . . ?
Cu1 P2 C46 C51 -16.9(5) . . . . ?
Cu1 P2 C34 C33 -47.7(5) . . . . ?
Cu1 P2 C34 C35 127.3(5) . . . . ?
Cu1 P1 C25 C26 43.4(5) . . . . ?
Cu1 P1 C25 C30 -132.7(5) . . . . ?
Cu1 P1 C19 C20 -151.1(5) . . . . ?
Cu1 P1 C19 C24 29.1(6) . . . . ?
Cu1 P1 C40 C41 -126.0(5) . . . . ?
Cu1 P1 C40 C45 53.7(6) . . . . ?
Cu1 N1 C5 C6 2.2(6) . . . . ?
Cu1 N1 C5 C4 -177.3(5) . . . . ?
Cu1 N1 C1 C11 -5.5(8) . . . . ?
Cu1 N1 C1 C2 178.1(4) . . . . ?
Cu1 N2 C6 C5 -1.0(7) . . . . ?
Cu1 N2 C6 C7 179.6(5) . . . . ?
Cu1 N2 C10 C9 -177.9(5) . . . . ?
P2 C52 C53 C54 175.7(5) . . . . ?
P2 C52 C57 C56 -174.9(5) . . . . ?
P2 C46 C47 C48 -179.8(5) . . . . ?
P2 C46 C51 C50 179.7(4) . . . . ?
P2 C34 C35 C36 -174.6(5) . . . . ?
P1 C25 C26 O1 6.8(7) . . . . ?
P1 C25 C26 C27 -175.0(5) . . . . ?
P1 C25 C30 C29 176.6(5) . . . . ?
P1 C19 C20 C21 -179.1(6) . . . . ?
P1 C19 C24 C23 179.0(6) . . . . ?
P1 C40 C41 C42 -180.0(5) . . . . ?
P1 C40 C45 C44 180.0(6) . . . . ?
O1 C33 C32 C31 -3.5(9) . . . . ?
O1 C33 C32 C37 -179.9(5) . . . . ?
O1 C33 C34 P2 -4.4(7) . . . . ?
O1 C33 C34 C35 -179.8(5) . . . . ?
N1 C5 C6 N2 -0.9(8) . . . . ?
N1 C5 C6 C7 178.5(6) . . . . ?
N1 C5 C4 C3 -1.2(10) . . . . ?
N1 C1 C2 C3 -0.7(10) . . . . ?
N2 C6 C7 C8 -1.5(10) . . . . ?
N2 C10 C9 C8 -1.8(11) . . . . ?
C52 P2 C46 C47 39.4(5) . . . . ?
C52 P2 C46 C51 -140.2(5) . . . . ?
C52 P2 C34 C33 75.7(5) . . . . ?
C52 P2 C34 C35 -109.3(6) . . . . ?
C52 C53 C54 C55 -0.6(11) . . . . ?
C52 C57 C56 C55 -0.3(10) . . . . ?
C46 P2 C52 C53 57.4(5) . . . . ?
C46 P2 C52 C57 -127.8(5) . . . . ?
C46 P2 C34 C33 -177.3(4) . . . . ?
C46 P2 C34 C35 -2.4(6) . . . . ?
C46 C47 C48 C49 0.2(9) . . . . ?
C27 C28 C29 C30 1.4(10) . . . . ?
C5 N1 C1 C11 176.0(5) . . . . ?
C5 N1 C1 C2 -0.5(9) . . . . ?
C5 C6 C7 C8 179.1(6) . . . . ?
C33 O1 C26 C27 35.9(7) . . . . ?
C33 O1 C26 C25 -145.8(5) . . . . ?
C33 C32 C31 C27 33.9(8) . . . . ?
C33 C32 C31 C38 -82.4(7) . . . . ?
C33 C32 C31 C39 155.8(6) . . . . ?
C33 C32 C37 C36 -1.2(9) . . . . ?
C33 C34 C35 C36 0.4(9) . . . . ?
C50 C49 C48 C47 -0.1(9) . . . . ?
C32 C33 C34 P2 174.6(5) . . . . ?
C32 C33 C34 C35 -0.9(9) . . . . ?
C49 C50 C51 C46 0.0(9) . . . . ?
C47 C46 C51 C50 0.1(8) . . . . ?
C51 C46 C47 C48 -0.2(8) . . . . ?
C51 C50 C49 C48 0.0(9) . . . . ?
C34 P2 C52 C53 165.2(5) . . . . ?
C34 P2 C52 C57 -20.1(6) . . . . ?
C34 P2 C46 C47 -69.5(5) . . . . ?
C34 P2 C46 C51 110.9(5) . . . . ?
C34 C33 C32 C31 177.6(6) . . . . ?
C34 C33 C32 C37 1.2(9) . . . . ?
C25 P1 C19 C20 81.4(6) . . . . ?
C25 P1 C19 C24 -98.4(6) . . . . ?
C25 P1 C40 C41 1.2(6) . . . . ?
C25 P1 C40 C45 -179.1(6) . . . . ?
C25 C30 C29 C28 -1.8(10) . . . . ?
C26 O1 C33 C32 -33.2(7) . . . . ?
C26 O1 C33 C34 145.8(5) . . . . ?
C26 C27 C28 C29 0.4(9) . . . . ?
C26 C27 C31 C32 -31.2(8) . . . . ?
C26 C27 C31 C38 85.2(7) . . . . ?
C26 C27 C31 C39 -153.5(6) . . . . ?
C26 C25 C30 C29 0.4(9) . . . . ?
C30 C25 C26 O1 -176.7(5) . . . . ?
C30 C25 C26 C27 1.6(9) . . . . ?
C19 P1 C25 C26 170.1(5) . . . . ?
C19 P1 C25 C30 -6.1(6) . . . . ?
C19 P1 C40 C41 107.1(6) . . . . ?
C19 P1 C40 C45 -73.2(6) . . . . ?
C19 C20 C21 C22 -0.8(12) . . . . ?
C19 C24 C23 C22 1.0(12) . . . . ?
C28 C27 C26 O1 176.2(5) . . . . ?
C28 C27 C26 C25 -1.9(9) . . . . ?
C28 C27 C31 C32 151.0(6) . . . . ?
C28 C27 C31 C38 -92.6(8) . . . . ?
C28 C27 C31 C39 28.7(9) . . . . ?
C31 C27 C26 O1 -1.8(8) . . . . ?
C31 C27 C26 C25 -180.0(6) . . . . ?
C31 C27 C28 C29 178.3(6) . . . . ?
C31 C32 C37 C36 -177.3(6) . . . . ?
C6 N2 C10 C9 2.1(10) . . . . ?
C6 C5 C4 C3 179.3(6) . . . . ?
C6 C7 C8 C9 1.8(11) . . . . ?
C11 C1 C2 C3 -176.9(6) . . . . ?
C11 C12 C13 C14 -175.3(6) . . . . ?
C11 C12 C13 C18 59.3(8) . . . . ?
C53 C52 C57 C56 -0.3(10) . . . . ?
C1 N1 C5 C6 -179.0(5) . . . . ?
C1 N1 C5 C4 1.4(9) . . . . ?
C1 C11 C12 C13 -82.1(8) . . . . ?
C37 C32 C31 C27 -150.0(6) . . . . ?
C37 C32 C31 C38 93.6(8) . . . . ?
C37 C32 C31 C39 -28.1(9) . . . . ?
C37 C36 C35 C34 -0.5(10) . . . . ?
C10 N2 C6 C5 179.0(5) . . . . ?
C10 N2 C6 C7 -0.4(9) . . . . ?
C10 C9 C8 C7 -0.2(11) . . . . ?
C35 C36 C37 C32 0.9(10) . . . . ?
C40 P1 C25 C26 -83.0(5) . . . . ?
C40 P1 C25 C30 100.8(6) . . . . ?
C40 P1 C19 C20 -24.2(6) . . . . ?
C40 P1 C19 C24 156.0(5) . . . . ?
C40 C41 C42 C43 0.3(11) . . . . ?
C40 C45 C44 C43 -0.4(13) . . . . ?
C4 C5 C6 N2 178.6(6) . . . . ?
C4 C5 C6 C7 -2.0(10) . . . . ?
C4 C3 C2 C1 1.0(11) . . . . ?
C41 C40 C45 C44 -0.3(11) . . . . ?
C41 C42 C43 C44 -1.0(12) . . . . ?
C2 C3 C4 C5 -0.1(11) . . . . ?
C57 C52 C53 C54 0.7(10) . . . . ?
C20 C19 C24 C23 -0.7(11) . . . . ?
C20 C21 C22 C23 1.1(13) . . . . ?
C12 C11 C1 N1 156.2(5) . . . . ?
C12 C11 C1 C2 -27.5(9) . . . . ?
C12 C13 C14 C15 -179.5(8) . . . . ?
C12 C13 C18 C17 177.2(7) . . . . ?
C24 C19 C20 C21 0.6(11) . . . . ?
C54 C55 C56 C57 0.4(11) . . . . ?
C42 C43 C44 C45 1.0(13) . . . . ?
C56 C55 C54 C53 0.0(11) . . . . ?
C21 C22 C23 C24 -1.2(13) . . . . ?
C13 C14 C15 C16 54.6(12) . . . . ?
C13 C18 C17 C16 -55.0(10) . . . . ?
C45 C40 C41 C42 0.3(10) . . . . ?
C14 C13 C18 C17 52.0(9) . . . . ?
C14 C15 C16 C17 -55.0(12) . . . . ?
C18 C13 C14 C15 -51.9(10) . . . . ?
C18 C17 C16 C15 55.7(11) . . . . ?

loop_
_smtbx_masks_void_nr
_smtbx_masks_void_average_x
_smtbx_masks_void_average_y
_smtbx_masks_void_average_z
_smtbx_masks_void_volume
_smtbx_masks_void_count_electrons
_smtbx_masks_void_content
1 0.000 0.000 0.000 406.9 104.2 '2.4 C4H10O1'
